data_1502254
loop_
_publ_author_name
'Zhang, Yong-Qiang'
'Zhu, Dao-Yong'
'Jiao, Zhi-Wei'
'Li, Bao-Sheng'
'Zhang, Fu-Min'
'Tu, Yong-Qiang'
'Bi, Zhigang'

_publ_section_title
;
 Regiodivergent annulation of alkynyl indoles to construct
 spiro-pseudoindoxyl and tetrahydro-\b-carbolines.
;
_journal_issue 13
_journal_name_full 'Organic letters'
_journal_page_first 3458
_journal_page_last 3461
_journal_paper_doi 10.1021/ol201194n
_journal_volume 13
_journal_year 2011
_chemical_formula_sum 'C32 H28 N2 O3 S'
_chemical_formula_weight 520.62
_chemical_name_systematic
; 
 ? 
;
_space_group_IT_number 2
_symmetry_cell_setting triclinic
_symmetry_space_group_name_Hall '-P 1'
_symmetry_space_group_name_H-M 'P -1'
_atom_sites_solution_hydrogens geom
_atom_sites_solution_primary direct
_atom_sites_solution_secondary difmap
_audit_creation_method SHELXL-97
_cell_angle_alpha 78.378(8)
_cell_angle_beta 85.363(8)
_cell_angle_gamma 84.178(8)
_cell_formula_units_Z 2
_cell_length_a 9.135(6)
_cell_length_b 10.753(7)
_cell_length_c 13.533(8)
_cell_measurement_reflns_used 1200
_cell_measurement_temperature 296(2)
_cell_measurement_theta_max 20.09
_cell_measurement_theta_min 2.25
_cell_volume 1292.9(14)
_computing_cell_refinement 'Bruker SAINT'
_computing_data_collection 'Bruker APEX2'
_computing_data_reduction 'Bruker SAINT'
_computing_molecular_graphics 'Bruker SHELXTL'
_computing_publication_material 'Bruker SHELXTL'
_computing_structure_refinement 'SHELXL-97 (Sheldrick, 2008)'
_computing_structure_solution 'SHELXS-97 (Sheldrick, 2008)'
_diffrn_ambient_temperature 296(2)
_diffrn_measured_fraction_theta_full 0.987
_diffrn_measured_fraction_theta_max 0.987
_diffrn_measurement_device_type 'Bruker APEX-II CCD'
_diffrn_measurement_method '\f and \w scans'
_diffrn_radiation_monochromator graphite
_diffrn_radiation_source 'fine-focus sealed tube'
_diffrn_radiation_type MoK\a
_diffrn_radiation_wavelength 0.71073
_diffrn_reflns_av_R_equivalents 0.0551
_diffrn_reflns_av_sigmaI/netI 0.1089
_diffrn_reflns_limit_h_max 10
_diffrn_reflns_limit_h_min -10
_diffrn_reflns_limit_k_max 12
_diffrn_reflns_limit_k_min -12
_diffrn_reflns_limit_l_max 16
_diffrn_reflns_limit_l_min -16
_diffrn_reflns_number 8933
_diffrn_reflns_theta_full 25.20
_diffrn_reflns_theta_max 25.20
_diffrn_reflns_theta_min 2.23
_exptl_absorpt_coefficient_mu 0.163
_exptl_absorpt_correction_T_max 0.9650
_exptl_absorpt_correction_T_min 0.9604
_exptl_absorpt_correction_type multi-scan
_exptl_absorpt_process_details SADABS
_exptl_crystal_colour colorless
_exptl_crystal_density_diffrn 1.337
_exptl_crystal_density_method 'not measured'
_exptl_crystal_description block
_exptl_crystal_F_000 548
_exptl_crystal_size_max 0.25
_exptl_crystal_size_mid 0.23
_exptl_crystal_size_min 0.22
_refine_diff_density_max 0.278
_refine_diff_density_min -0.246
_refine_diff_density_rms 0.048
_refine_ls_extinction_method none
_refine_ls_goodness_of_fit_ref 1.050
_refine_ls_hydrogen_treatment constr
_refine_ls_matrix_type full
_refine_ls_number_parameters 344
_refine_ls_number_reflns 4586
_refine_ls_number_restraints 0
_refine_ls_restrained_S_all 1.050
_refine_ls_R_factor_all 0.1572
_refine_ls_R_factor_gt 0.0822
_refine_ls_shift/su_max 0.000
_refine_ls_shift/su_mean 0.000
_refine_ls_structure_factor_coef Fsqd
_refine_ls_weighting_details 'calc w=1/[\s^2^(Fo^2^)+(0.0806P)^2^+0.0383P] where P=(Fo^2^+2Fc^2^)/3'
_refine_ls_weighting_scheme calc
_refine_ls_wR_factor_gt 0.1683
_refine_ls_wR_factor_ref 0.1992
_reflns_number_gt 2402
_reflns_number_total 4586
_reflns_threshold_expression >2sigma(I)
_cod_data_source_file ol201194n_si_002.cif
_cod_data_source_block p-1
_cod_depositor_comments
;
The following automatic conversions were performed:

'_symmetry_cell_setting' value 'Triclinic' changed to 'triclinic'
according to /home/saulius/struct/CIF-dictionaries/cif_core.dic
dictionary named 'cif_core.dic' version 2.4.1 from 2010-06-29.

Automatic conversion script
Id: cif_fix_values 1715 2011-07-08 13:25:40Z adriana 
;
_cod_original_sg_symbol_H-M P-1
_cod_database_code 1502254

loop_
_symmetry_equiv_pos_as_xyz
'x, y, z'
'-x, -y, -z'

loop_
_atom_site_label
_atom_site_type_symbol
_atom_site_fract_x
_atom_site_fract_y
_atom_site_fract_z
_atom_site_U_iso_or_equiv
_atom_site_adp_type
_atom_site_occupancy
_atom_site_symmetry_multiplicity
_atom_site_calc_flag
_atom_site_refinement_flags
C1 C 0.6087(6) 0.9106(5) 0.3166(4) 0.0600(14) Uani 1 1 d .
H1 H 0.6055 0.8502 0.3763 0.072 Uiso 1 1 calc R
C2 C 0.5284(6) 0.8982(6) 0.2391(5) 0.0814(18) Uani 1 1 d .
H2 H 0.4702 0.8303 0.2467 0.098 Uiso 1 1 calc R
C3 C 0.5330(7) 0.9836(8) 0.1516(5) 0.089(2) Uani 1 1 d .
H3 H 0.4787 0.9737 0.0988 0.106 Uiso 1 1 calc R
C4 C 0.6153(8) 1.0835(7) 0.1395(5) 0.093(2) Uani 1 1 d .
H4 H 0.6171 1.1426 0.0790 0.111 Uiso 1 1 calc R
C5 C 0.6989(6) 1.0977(5) 0.2193(5) 0.0767(17) Uani 1 1 d .
H5 H 0.7567 1.1659 0.2114 0.092 Uiso 1 1 calc R
C6 C 0.6944(5) 1.0109(4) 0.3082(4) 0.0475(12) Uani 1 1 d .
C7 C 0.7802(6) 1.0274(4) 0.3937(4) 0.0652(15) Uani 1 1 d .
H7A H 0.8497 1.0905 0.3680 0.078 Uiso 1 1 calc R
H7B H 0.7127 1.0606 0.4432 0.078 Uiso 1 1 calc R
C8 C 0.8602(5) 0.8646(4) 0.5488(4) 0.0465(12) Uani 1 1 d .
C9 C 0.7729(6) 0.9074(5) 0.6247(4) 0.0669(15) Uani 1 1 d .
H9 H 0.7018 0.9757 0.6109 0.080 Uiso 1 1 calc R
C10 C 0.7949(6) 0.8459(5) 0.7205(4) 0.0741(17) Uani 1 1 d .
H10 H 0.7365 0.8726 0.7732 0.089 Uiso 1 1 calc R
C11 C 0.9010(6) 0.7447(5) 0.7431(4) 0.0671(16) Uani 1 1 d .
H11 H 0.9130 0.7053 0.8101 0.081 Uiso 1 1 calc R
C12 C 0.9886(5) 0.7022(4) 0.6674(4) 0.0532(13) Uani 1 1 d .
H12 H 1.0597 0.6340 0.6825 0.064 Uiso 1 1 calc R
C13 C 0.9690(5) 0.7636(4) 0.5664(3) 0.0407(11) Uani 1 1 d .
C14 C 1.0406(5) 0.7505(4) 0.4708(3) 0.0408(11) Uani 1 1 d .
C15 C 1.1666(5) 0.6645(4) 0.4400(3) 0.0402(11) Uani 1 1 d .
C16 C 1.1558(5) 0.6545(4) 0.3317(3) 0.0439(12) Uani 1 1 d .
H16A H 1.2441 0.6073 0.3092 0.053 Uiso 1 1 calc R
H16B H 1.0722 0.6077 0.3268 0.053 Uiso 1 1 calc R
C17 C 1.0036(5) 0.8625(4) 0.2883(3) 0.0523(13) Uani 1 1 d .
H17A H 0.9205 0.8414 0.2564 0.063 Uiso 1 1 calc R
H17B H 1.0185 0.9515 0.2624 0.063 Uiso 1 1 calc R
C18 C 0.9733(5) 0.8400(4) 0.4003(3) 0.0414(11) Uani 1 1 d .
C19 C 1.1784(4) 0.5350(3) 0.5067(3) 0.0307(10) Uani 1 1 d .
H19A H 1.0853 0.5176 0.5443 0.037 Uiso 1 1 calc R
H19B H 1.2056 0.4697 0.4668 0.037 Uiso 1 1 calc R
C20 C 1.2915(6) 0.5381(4) 0.5743(4) 0.0528(14) Uani 1 1 d .
C21 C 1.3345(8) 0.4575(6) 0.6624(5) 0.092(2) Uani 1 1 d .
H21 H 1.2884 0.3832 0.6871 0.111 Uiso 1 1 calc R
C22 C 1.4486(11) 0.4889(9) 0.7143(6) 0.129(5) Uani 1 1 d .
H22 H 1.4782 0.4355 0.7735 0.155 Uiso 1 1 calc R
C23 C 1.5149(9) 0.5971(10) 0.6776(7) 0.130(4) Uani 1 1 d .
H23 H 1.5901 0.6167 0.7129 0.156 Uiso 1 1 calc R
C24 C 1.4763(6) 0.6779(7) 0.5918(5) 0.0841(19) Uani 1 1 d .
H24 H 1.5227 0.7521 0.5679 0.101 Uiso 1 1 calc R
C25 C 1.3657(5) 0.6458(5) 0.5413(3) 0.0486(12) Uani 1 1 d .
C26 C 1.0252(5) 0.7293(4) 0.0998(3) 0.0421(11) Uani 1 1 d .
C27 C 1.0104(6) 0.6009(5) 0.1190(3) 0.0548(13) Uani 1 1 d .
H27 H 1.0817 0.5437 0.1529 0.066 Uiso 1 1 calc R
C28 C 0.8897(7) 0.5579(5) 0.0877(4) 0.0637(15) Uani 1 1 d .
H28 H 0.8802 0.4707 0.1007 0.076 Uiso 1 1 calc R
C29 C 0.7812(6) 0.6395(6) 0.0374(4) 0.0587(14) Uani 1 1 d .
C30 C 0.7981(6) 0.7673(5) 0.0199(4) 0.0617(15) Uani 1 1 d .
H30 H 0.7267 0.8243 -0.0139 0.074 Uiso 1 1 calc R
C31 C 0.9172(6) 0.8129(5) 0.0507(3) 0.0553(14) Uani 1 1 d .
H31 H 0.9257 0.9002 0.0387 0.066 Uiso 1 1 calc R
C32 C 0.6501(7) 0.5901(6) 0.0020(5) 0.097(2) Uani 1 1 d .
H32A H 0.5627 0.6136 0.0409 0.145 Uiso 1 1 calc R
H32B H 0.6645 0.4990 0.0108 0.145 Uiso 1 1 calc R
H32C H 0.6394 0.6264 -0.0682 0.145 Uiso 1 1 calc R
N1 N 1.1385(4) 0.7806(3) 0.2653(2) 0.0418(9) Uani 1 1 d .
N2 N 0.8612(4) 0.9106(3) 0.4444(3) 0.0519(11) Uani 1 1 d .
O1 O 1.3027(3) 0.7023(3) 0.1338(2) 0.0626(10) Uani 1 1 d .
O2 O 1.1773(4) 0.9200(3) 0.0993(2) 0.0636(10) Uani 1 1 d .
O3 O 1.3077(4) 0.7196(3) 0.4508(2) 0.0641(10) Uani 1 1 d .
S1 S 1.17512(14) 0.78741(12) 0.14404(9) 0.0483(4) Uani 1 1 d .

loop_
_atom_site_aniso_label
_atom_site_aniso_U_11
_atom_site_aniso_U_22
_atom_site_aniso_U_33
_atom_site_aniso_U_23
_atom_site_aniso_U_13
_atom_site_aniso_U_12
C1 0.053(4) 0.067(4) 0.059(3) -0.005(3) -0.014(3) -0.003(3)
C2 0.064(4) 0.093(5) 0.093(5) -0.021(4) -0.023(4) -0.012(4)
C3 0.066(5) 0.134(6) 0.071(5) -0.036(4) -0.022(4) 0.008(5)
C4 0.082(5) 0.119(6) 0.059(4) 0.017(4) -0.005(4) 0.011(4)
C5 0.064(4) 0.073(4) 0.085(5) 0.002(3) -0.008(3) -0.001(3)
C6 0.037(3) 0.045(3) 0.059(3) -0.011(2) -0.012(2) 0.012(2)
C7 0.069(4) 0.047(3) 0.083(4) -0.019(3) -0.034(3) 0.011(3)
C8 0.044(3) 0.047(3) 0.054(3) -0.023(2) -0.004(2) 0.000(2)
C9 0.060(4) 0.064(4) 0.079(4) -0.024(3) -0.008(3) 0.010(3)
C10 0.078(4) 0.074(4) 0.069(4) -0.024(3) 0.020(3) 0.002(3)
C11 0.086(4) 0.063(4) 0.045(3) -0.006(3) 0.015(3) 0.000(3)
C12 0.054(3) 0.049(3) 0.054(3) -0.009(2) 0.004(3) -0.001(2)
C13 0.040(3) 0.041(3) 0.046(3) -0.019(2) 0.002(2) -0.009(2)
C14 0.039(3) 0.037(3) 0.048(3) -0.009(2) -0.008(2) -0.008(2)
C15 0.035(3) 0.038(3) 0.051(3) -0.009(2) -0.009(2) -0.011(2)
C16 0.045(3) 0.044(3) 0.042(3) -0.011(2) -0.006(2) 0.007(2)
C17 0.058(3) 0.048(3) 0.050(3) -0.010(2) -0.017(2) 0.013(3)
C18 0.042(3) 0.040(3) 0.047(3) -0.019(2) -0.008(2) 0.002(2)
C19 0.031(3) 0.027(2) 0.034(2) -0.0067(18) -0.0012(19) -0.0025(19)
C20 0.060(4) 0.034(3) 0.051(3) 0.004(2) 0.013(3) 0.022(2)
C21 0.108(6) 0.073(4) 0.070(4) 0.013(3) 0.020(4) 0.046(4)
C22 0.139(9) 0.161(9) 0.050(5) 0.005(5) -0.007(5) 0.110(8)
C23 0.094(7) 0.211(11) 0.086(6) -0.061(6) -0.051(5) 0.082(7)
C24 0.048(4) 0.122(6) 0.095(5) -0.056(4) -0.018(3) 0.012(4)
C25 0.037(3) 0.059(3) 0.047(3) -0.012(2) -0.009(2) 0.017(3)
C26 0.045(3) 0.048(3) 0.034(3) -0.009(2) -0.007(2) 0.000(2)
C27 0.060(4) 0.051(3) 0.055(3) -0.013(2) -0.012(3) 0.003(3)
C28 0.082(5) 0.055(3) 0.059(4) -0.021(3) -0.003(3) -0.016(3)
C29 0.046(3) 0.087(4) 0.050(3) -0.030(3) 0.000(2) -0.011(3)
C30 0.057(4) 0.067(4) 0.061(3) -0.014(3) -0.022(3) 0.008(3)
C31 0.059(4) 0.053(3) 0.055(3) -0.008(2) -0.021(3) -0.005(3)
C32 0.074(5) 0.137(6) 0.097(5) -0.054(4) -0.007(4) -0.031(4)
N1 0.045(2) 0.042(2) 0.036(2) -0.0027(17) -0.0069(17) 0.0009(19)
N2 0.052(3) 0.050(2) 0.057(3) -0.019(2) -0.017(2) 0.009(2)
O1 0.044(2) 0.089(3) 0.051(2) -0.0103(18) -0.0007(16) 0.0073(19)
O2 0.069(2) 0.065(2) 0.052(2) 0.0102(17) -0.0113(17) -0.0215(19)
O3 0.061(2) 0.066(2) 0.063(2) -0.0019(18) -0.0132(18) -0.0065(19)
S1 0.0438(8) 0.0589(9) 0.0391(7) 0.0000(6) -0.0058(5) -0.0063(6)

loop_
_atom_type_symbol
_atom_type_description
_atom_type_scat_dispersion_real
_atom_type_scat_dispersion_imag
_atom_type_scat_source
C C 0.0033 0.0016 'International Tables Vol C Tables 4.2.6.8 and 6.1.1.4'
H H 0.0000 0.0000 'International Tables Vol C Tables 4.2.6.8 and 6.1.1.4'
N N 0.0061 0.0033 'International Tables Vol C Tables 4.2.6.8 and 6.1.1.4'
O O 0.0106 0.0060 'International Tables Vol C Tables 4.2.6.8 and 6.1.1.4'
S S 0.1246 0.1234 'International Tables Vol C Tables 4.2.6.8 and 6.1.1.4'

loop_
_geom_angle_atom_site_label_1
_geom_angle_atom_site_label_2
_geom_angle_atom_site_label_3
_geom_angle
C2 C1 C6 121.3(5)
C2 C1 H1 119.3
C6 C1 H1 119.3
C3 C2 C1 120.2(6)
C3 C2 H2 119.9
C1 C2 H2 119.9
C2 C3 C4 120.7(6)
C2 C3 H3 119.6
C4 C3 H3 119.6
C3 C4 C5 119.6(6)
C3 C4 H4 120.2
C5 C4 H4 120.2
C6 C5 C4 119.7(6)
C6 C5 H5 120.2
C4 C5 H5 120.2
C5 C6 C1 118.4(5)
C5 C6 C7 119.7(5)
C1 C6 C7 121.9(5)
N2 C7 C6 114.5(4)
N2 C7 H7A 108.6
C6 C7 H7A 108.6
N2 C7 H7B 108.6
C6 C7 H7B 108.6
H7A C7 H7B 107.6
C9 C8 C13 123.2(5)
C9 C8 N2 128.9(5)
C13 C8 N2 107.8(4)
C10 C9 C8 117.2(5)
C10 C9 H9 121.4
C8 C9 H9 121.4
C9 C10 C11 122.5(5)
C9 C10 H10 118.8
C11 C10 H10 118.8
C12 C11 C10 120.5(5)
C12 C11 H11 119.8
C10 C11 H11 119.8
C11 C12 C13 118.8(5)
C11 C12 H12 120.6
C13 C12 H12 120.6
C8 C13 C12 117.9(4)
C8 C13 C14 107.4(4)
C12 C13 C14 134.7(4)
C18 C14 C13 106.9(4)
C18 C14 C15 119.9(4)
C13 C14 C15 133.2(4)
C14 C15 C19 113.6(4)
C14 C15 O3 108.7(3)
C19 C15 O3 104.6(3)
C14 C15 C16 109.4(4)
C19 C15 C16 110.8(3)
O3 C15 C16 109.6(3)
N1 C16 C15 111.8(3)
N1 C16 H16A 109.2
C15 C16 H16A 109.2
N1 C16 H16B 109.2
C15 C16 H16B 109.2
H16A C16 H16B 107.9
N1 C17 C18 108.4(3)
N1 C17 H17A 110.0
C18 C17 H17A 110.0
N1 C17 H17B 110.0
C18 C17 H17B 110.0
H17A C17 H17B 108.4
C14 C18 N2 110.8(4)
C14 C18 C17 127.8(4)
N2 C18 C17 121.4(4)
C20 C19 C15 105.5(3)
C20 C19 H19A 110.6
C15 C19 H19A 110.6
C20 C19 H19B 110.6
C15 C19 H19B 110.6
H19A C19 H19B 108.8
C25 C20 C21 117.3(6)
C25 C20 C19 109.9(4)
C21 C20 C19 132.8(5)
C20 C21 C22 119.4(7)
C20 C21 H21 120.3
C22 C21 H21 120.3
C23 C22 C21 119.8(8)
C23 C22 H22 120.1
C21 C22 H22 120.1
C24 C23 C22 122.5(9)
C24 C23 H23 118.8
C22 C23 H23 118.8
C23 C24 C25 117.3(7)
C23 C24 H24 121.3
C25 C24 H24 121.3
C24 C25 C20 123.7(5)
C24 C25 O3 125.6(5)
C20 C25 O3 110.7(4)
C27 C26 C31 119.7(5)
C27 C26 S1 120.0(4)
C31 C26 S1 120.2(4)
C28 C27 C26 119.1(5)
C28 C27 H27 120.4
C26 C27 H27 120.4
C27 C28 C29 122.3(5)
C27 C28 H28 118.9
C29 C28 H28 118.9
C30 C29 C28 117.4(5)
C30 C29 C32 121.1(5)
C28 C29 C32 121.5(5)
C31 C30 C29 121.6(5)
C31 C30 H30 119.2
C29 C30 H30 119.2
C30 C31 C26 119.9(5)
C30 C31 H31 120.0
C26 C31 H31 120.0
C29 C32 H32A 109.5
C29 C32 H32B 109.5
H32A C32 H32B 109.5
C29 C32 H32C 109.5
H32A C32 H32C 109.5
H32B C32 H32C 109.5
C16 N1 C17 115.3(3)
C16 N1 S1 117.3(3)
C17 N1 S1 113.0(3)
C18 N2 C8 107.1(4)
C18 N2 C7 125.8(4)
C8 N2 C7 126.1(4)
C25 O3 C15 105.6(3)
O1 S1 O2 119.9(2)
O1 S1 N1 106.75(18)
O2 S1 N1 106.17(19)
O1 S1 C26 108.7(2)
O2 S1 C26 108.1(2)
N1 S1 C26 106.39(19)

loop_
_geom_bond_atom_site_label_1
_geom_bond_atom_site_label_2
_geom_bond_distance
C1 C2 1.363(7)
C1 C6 1.376(6)
C1 H1 0.9300
C2 C3 1.345(8)
C2 H2 0.9300
C3 C4 1.348(8)
C3 H3 0.9300
C4 C5 1.414(8)
C4 H4 0.9300
C5 C6 1.367(7)
C5 H5 0.9300
C6 C7 1.497(6)
C7 N2 1.464(5)
C7 H7A 0.9700
C7 H7B 0.9700
C8 C9 1.374(7)
C8 C13 1.392(6)
C8 N2 1.399(6)
C9 C10 1.352(7)
C9 H9 0.9300
C10 C11 1.385(7)
C10 H10 0.9300
C11 C12 1.371(6)
C11 H11 0.9300
C12 C13 1.411(6)
C12 H12 0.9300
C13 C14 1.428(6)
C14 C18 1.349(6)
C14 C15 1.488(6)
C15 C19 1.498(5)
C15 O3 1.502(5)
C15 C16 1.503(6)
C16 N1 1.469(5)
C16 H16A 0.9700
C16 H16B 0.9700
C17 N1 1.489(5)
C17 C18 1.493(6)
C17 H17A 0.9700
C17 H17B 0.9700
C18 N2 1.381(5)
C19 C20 1.441(6)
C19 H19A 0.9700
C19 H19B 0.9700
C20 C25 1.380(6)
C20 C21 1.385(7)
C21 C22 1.406(11)
C21 H21 0.9300
C22 C23 1.352(12)
C22 H22 0.9300
C23 C24 1.352(9)
C23 H23 0.9300
C24 C25 1.372(7)
C24 H24 0.9300
C25 O3 1.427(5)
C26 C27 1.371(6)
C26 C31 1.381(6)
C26 S1 1.756(5)
C27 C28 1.367(6)
C27 H27 0.9300
C28 C29 1.381(7)
C28 H28 0.9300
C29 C30 1.369(7)
C29 C32 1.507(7)
C30 C31 1.365(6)
C30 H30 0.9300
C31 H31 0.9300
C32 H32A 0.9600
C32 H32B 0.9600
C32 H32C 0.9600
N1 S1 1.636(4)
O1 S1 1.422(3)
O2 S1 1.433(3)

loop_
_geom_torsion_atom_site_label_1
_geom_torsion_atom_site_label_2
_geom_torsion_atom_site_label_3
_geom_torsion_atom_site_label_4
_geom_torsion
C6 C1 C2 C3 0.9(9)
C1 C2 C3 C4 -0.8(10)
C2 C3 C4 C5 0.6(10)
C3 C4 C5 C6 -0.6(9)
C4 C5 C6 C1 0.7(8)
C4 C5 C6 C7 -178.7(5)
C2 C1 C6 C5 -0.8(8)
C2 C1 C6 C7 178.5(5)
C5 C6 C7 N2 -135.5(5)
C1 C6 C7 N2 45.2(7)
C13 C8 C9 C10 -0.7(8)
N2 C8 C9 C10 -179.6(5)
C8 C9 C10 C11 0.6(9)
C9 C10 C11 C12 -0.4(9)
C10 C11 C12 C13 0.3(8)
C9 C8 C13 C12 0.7(7)
N2 C8 C13 C12 179.8(4)
C9 C8 C13 C14 -177.4(4)
N2 C8 C13 C14 1.7(5)
C11 C12 C13 C8 -0.4(7)
C11 C12 C13 C14 177.0(5)
C8 C13 C14 C18 -0.9(5)
C12 C13 C14 C18 -178.5(5)
C8 C13 C14 C15 177.7(4)
C12 C13 C14 C15 0.2(8)
C18 C14 C15 C19 -149.1(4)
C13 C14 C15 C19 32.4(7)
C18 C14 C15 O3 94.9(5)
C13 C14 C15 O3 -83.6(5)
C18 C14 C15 C16 -24.7(5)
C13 C14 C15 C16 156.8(4)
C14 C15 C16 N1 51.8(5)
C19 C15 C16 N1 177.9(3)
O3 C15 C16 N1 -67.2(4)
C13 C14 C18 N2 -0.3(5)
C15 C14 C18 N2 -179.1(4)
C13 C14 C18 C17 -177.5(4)
C15 C14 C18 C17 3.7(7)
N1 C17 C18 C14 -8.2(6)
N1 C17 C18 N2 174.8(4)
C14 C15 C19 C20 -100.1(4)
O3 C15 C19 C20 18.3(4)
C16 C15 C19 C20 136.3(4)
C15 C19 C20 C25 -11.7(5)
C15 C19 C20 C21 167.1(5)
C25 C20 C21 C22 0.8(8)
C19 C20 C21 C22 -178.0(5)
C20 C21 C22 C23 -0.1(11)
C21 C22 C23 C24 -0.1(13)
C22 C23 C24 C25 -0.4(11)
C23 C24 C25 C20 1.2(8)
C23 C24 C25 O3 178.7(5)
C21 C20 C25 C24 -1.4(7)
C19 C20 C25 C24 177.7(4)
C21 C20 C25 O3 -179.3(4)
C19 C20 C25 O3 -0.2(5)
C31 C26 C27 C28 1.0(7)
S1 C26 C27 C28 177.2(4)
C26 C27 C28 C29 -0.2(7)
C27 C28 C29 C30 -0.3(8)
C27 C28 C29 C32 179.0(5)
C28 C29 C30 C31 0.0(8)
C32 C29 C30 C31 -179.3(5)
C29 C30 C31 C26 0.8(8)
C27 C26 C31 C30 -1.3(7)
S1 C26 C31 C30 -177.5(4)
C15 C16 N1 C17 -61.2(5)
C15 C16 N1 S1 161.9(3)
C18 C17 N1 C16 36.3(5)
C18 C17 N1 S1 175.0(3)
C14 C18 N2 C8 1.3(5)
C17 C18 N2 C8 178.7(4)
C14 C18 N2 C7 170.0(4)
C17 C18 N2 C7 -12.6(7)
C9 C8 N2 C18 177.2(5)
C13 C8 N2 C18 -1.9(5)
C9 C8 N2 C7 8.6(8)
C13 C8 N2 C7 -170.5(4)
C6 C7 N2 C18 62.4(6)
C6 C7 N2 C8 -131.0(5)
C24 C25 O3 C15 -165.8(5)
C20 C25 O3 C15 12.0(5)
C14 C15 O3 C25 103.2(4)
C19 C15 O3 C25 -18.5(4)
C16 C15 O3 C25 -137.3(4)
C16 N1 S1 O1 -40.3(4)
C17 N1 S1 O1 -178.2(3)
C16 N1 S1 O2 -169.3(3)
C17 N1 S1 O2 52.8(3)
C16 N1 S1 C26 75.6(3)
C17 N1 S1 C26 -62.3(3)
C27 C26 S1 O1 38.7(4)
C31 C26 S1 O1 -145.1(4)
C27 C26 S1 O2 170.3(4)
C31 C26 S1 O2 -13.4(4)
C27 C26 S1 N1 -76.0(4)
C31 C26 S1 N1 100.3(4)
